data_8100401
loop_
_publ_author_name
'Zhu, N.-W.'

_publ_section_title
;
Crystal structure of 4,4'-bipyridin-1-ium bi(trihydrogen-1,2,4,5-
benzenetetracarboxylate), C~30~H~20~N~2~O~16~
;
_journal_issue 3
_journal_name_full 'Zeitschrift f\"ur Kristallographie - New Crystal Structures'
_journal_page_first 341
_journal_page_last 342
_journal_volume 218
_journal_year 2003
_chemical_formula_moiety 'C30 H20 N2 O16'
_chemical_formula_sum 'C30 H20 N2 O16'
_chemical_formula_weight 664.48
_space_group_IT_number 15
_symmetry_cell_setting monoclinic
_symmetry_space_group_name_Hall '-C 2yc'
_symmetry_space_group_name_H-M 'C 1 2/c 1'
_cell_angle_alpha 90.00
_cell_angle_beta 110.806(7)
_cell_angle_gamma 90.00
_cell_formula_units_Z 4
_cell_length_a 12.021(6)
_cell_length_b 15.469(7)
_cell_length_c 15.436(7)
_cell_measurement_temperature 298(2)
_cell_volume 2683(2)
_diffrn_ambient_temperature 298(2)
_exptl_crystal_density_diffrn 1.645
_cod_depositor_comments
;
The following automatic conversions were performed:
'_symmetry_cell_setting' value 'Monoclinic' changed to 'monoclinic'
according to '/home/saulius/struct/CIF-dictionaries/cif_core.dic'
dictionary named 'cif_core.dic' version 2.4.1 from 2010-06-29.

Automatic conversion script
Id: cif_fix_enum 1527 2010-12-29 10:47:43Z saulius 
;
_cod_original_sg_symbol_H-M 'C 2/c'
_cod_database_code 8100401

loop_
_symmetry_equiv_pos_as_xyz
'x, y, z'
'-x, y, -z+1/2'
'x+1/2, y+1/2, z'
'-x+1/2, y+1/2, -z+1/2'
'-x, -y, -z'
'x, -y, z-1/2'
'-x+1/2, -y+1/2, -z'
'x+1/2, -y+1/2, z-1/2'

loop_
_atom_site_label
_atom_site_type_symbol
_atom_site_fract_x
_atom_site_fract_y
_atom_site_fract_z
_atom_site_U_iso_or_equiv
_atom_site_adp_type
_atom_site_occupancy
_atom_site_symmetry_multiplicity
_atom_site_Wyckoff_symbol
_atom_site_calc_flag
_atom_site_refinement_flags
_atom_site_disorder_assembly
_atom_site_disorder_group
N1 N 0.6251(2) 0.0725(3) 0.0789(2) 0.0662(9) Uani 1 8 f d . . .
H6 H 0.6548 0.0734 0.0358 0.079 Uiso 1 8 f calc R . .
O1 O -0.12334(16) -0.07119(12) 0.14442(15) 0.0458(5) Uani 1 8 f d . . .
O2 O 0.02654(17) -0.15033(12) 0.14563(16) 0.0509(6) Uani 1 8 f d . . .
H3 H 0.0926 -0.1437 0.1423 0.076 Uiso 1 8 f calc R . .
O3 O 0.21187(18) -0.13618(14) 0.12095(18) 0.0606(7) Uani 1 8 f d . . .
O4 O 0.29340(18) -0.04145(13) 0.05565(16) 0.0557(6) Uani 1 8 f d . . .
O5 O 0.27975(17) 0.27348(13) 0.16618(15) 0.0526(6) Uani 1 8 f d . . .
H4 H 0.3059 0.3199 0.1562 0.079 Uiso 1 8 f calc R . .
O6 O 0.1459(2) 0.29693(18) 0.0277(2) 0.1001(12) Uani 1 8 f d . . .
O7 O -0.0014(2) 0.31032(16) 0.1431(3) 0.1224(16) Uani 1 8 f d . . .
O8 O -0.15531(18) 0.22841(14) 0.1184(2) 0.0728(8) Uani 1 8 f d . . .
H5 H -0.1863 0.2744 0.1234 0.109 Uiso 1 8 f calc R . .
C1 C 0.0384(2) 0.00505(16) 0.12634(17) 0.0301(6) Uani 1 8 f d . . .
C2 C 0.1458(2) 0.01202(17) 0.10874(18) 0.0313(6) Uani 1 8 f d . . .
C3 C 0.1879(2) 0.09478(17) 0.1003(2) 0.0334(6) Uani 1 8 f d . . .
C4 C 0.1306(2) 0.16898(17) 0.10856(18) 0.0335(6) Uani 1 8 f d . . .
C5 C 0.0216(2) 0.16227(16) 0.12278(18) 0.0309(6) Uani 1 8 f d . . .
C6 C -0.0215(2) 0.08170(17) 0.13164(18) 0.0306(6) Uani 1 8 f d . . .
C7 C -0.0250(2) -0.07636(17) 0.13887(18) 0.0321(6) Uani 1 8 f d . . .
C8 C 0.2216(2) -0.06008(19) 0.09267(19) 0.0372(7) Uani 1 8 f d . . .
C9 C 0.1841(2) 0.25399(19) 0.0965(2) 0.0412(7) Uani 1 8 f d . . .
C10 C -0.0446(2) 0.24122(18) 0.1303(2) 0.0404(7) Uani 1 8 f d . . .
C11 C 0.6208(3) -0.0015(3) 0.1207(3) 0.0678(11) Uani 1 8 f d . . .
H7 H 0.6503 -0.0517 0.1037 0.081 Uiso 1 8 f calc R . .
C12 C 0.5723(2) -0.00411(19) 0.1898(2) 0.0464(8) Uani 1 8 f d . . .
H8 H 0.5700 -0.0559 0.2197 0.056 Uiso 1 8 f calc R . .
C13 C 0.5278(2) 0.07011(16) 0.21371(18) 0.0305(6) Uani 1 8 f d . . .
C14 C 0.5346(2) 0.14677(19) 0.1687(2) 0.0422(7) Uani 1 8 f d . . .
H9 H 0.5057 0.1982 0.1838 0.051 Uiso 1 8 f calc R . .
C15 C 0.5846(3) 0.1450(3) 0.1020(2) 0.0586(9) Uani 1 8 f d . . .
H10 H 0.5903 0.1960 0.0721 0.070 Uiso 1 8 f calc R . .
H1 H 0.255(2) 0.0993(16) 0.0867(17) 0.032(7) Uiso 1 8 f d . . .
H2 H -0.0957(19) 0.0799(14) 0.1375(14) 0.016(6) Uiso 1 8 f d . . .

loop_
_atom_site_aniso_label
_atom_site_aniso_U_11
_atom_site_aniso_U_22
_atom_site_aniso_U_33
_atom_site_aniso_U_23
_atom_site_aniso_U_13
_atom_site_aniso_U_12
N1 0.0432(15) 0.110(3) 0.056(2) -0.0111(19) 0.0304(15) -0.0098(17)
O1 0.0319(10) 0.0354(12) 0.0747(15) 0.0048(10) 0.0247(10) -0.0030(8)
O2 0.0459(11) 0.0237(11) 0.0951(18) 0.0010(10) 0.0398(12) 0.0017(9)
O3 0.0592(14) 0.0320(12) 0.112(2) 0.0109(12) 0.0562(14) 0.0175(10)
O4 0.0554(13) 0.0541(15) 0.0778(16) 0.0074(11) 0.0486(12) 0.0151(11)
O5 0.0433(12) 0.0377(12) 0.0682(16) 0.0086(10) 0.0093(11) -0.0124(9)
O6 0.0842(19) 0.098(2) 0.084(2) 0.0541(18) -0.0128(16) -0.0442(16)
O7 0.0581(16) 0.0243(14) 0.291(5) -0.0057(19) 0.070(2) 0.0012(12)
O8 0.0415(12) 0.0334(13) 0.156(3) -0.0204(14) 0.0500(15) 0.0006(10)
C1 0.0278(13) 0.0285(15) 0.0328(14) -0.0020(11) 0.0094(11) -0.0003(11)
C2 0.0238(12) 0.0338(16) 0.0356(15) 0.0001(11) 0.0094(11) 0.0046(11)
C3 0.0247(12) 0.0324(16) 0.0479(18) 0.0064(12) 0.0187(12) 0.0010(11)
C4 0.0269(12) 0.0314(15) 0.0417(16) 0.0043(12) 0.0116(12) 0.0004(11)
C5 0.0239(12) 0.0261(14) 0.0431(16) 0.0011(11) 0.0124(12) 0.0004(10)
C6 0.0225(12) 0.0301(15) 0.0415(16) 0.0008(11) 0.0140(12) 0.0015(11)
C7 0.0287(13) 0.0271(15) 0.0421(17) 0.0000(11) 0.0144(12) -0.0011(11)
C8 0.0314(14) 0.0388(17) 0.0430(17) -0.0024(13) 0.0153(13) 0.0104(12)
C9 0.0297(14) 0.0327(16) 0.061(2) 0.0080(14) 0.0163(15) 0.0012(12)
C10 0.0360(15) 0.0216(15) 0.068(2) 0.0063(13) 0.0232(14) 0.0052(12)
C11 0.0449(18) 0.089(3) 0.074(3) -0.034(2) 0.0257(19) 0.0179(19)
C12 0.0445(16) 0.0365(18) 0.058(2) -0.0065(14) 0.0184(16) 0.0103(13)
C13 0.0264(12) 0.0269(15) 0.0367(15) -0.0030(11) 0.0094(11) -0.0020(11)
C14 0.0451(16) 0.0379(18) 0.0492(18) 0.0078(13) 0.0236(14) -0.0030(13)
C15 0.0490(18) 0.079(3) 0.056(2) 0.0106(18) 0.0286(17) -0.0092(18)

loop_
_geom_bond_atom_site_label_1
_geom_bond_atom_site_label_2
_geom_bond_distance
_geom_bond_site_symmetry_2
_geom_bond_publ_flag
N1 C15 1.321(5) . ?
N1 C11 1.323(5) . ?
O1 C7 1.218(3) . ?
O2 C7 1.288(3) . ?
O3 C8 1.275(3) . ?
O4 C8 1.227(3) . ?
O5 C9 1.301(3) . ?
O6 C9 1.198(4) . ?
O7 C10 1.174(3) . ?
O8 C10 1.292(3) . ?
C1 C6 1.405(3) . ?
C1 C2 1.414(3) . ?
C1 C7 1.520(3) . ?
C2 C3 1.400(4) . ?
C2 C8 1.515(4) . ?
C3 C4 1.367(4) . ?
C4 C5 1.407(3) . ?
C4 C9 1.504(4) . ?
C5 C6 1.375(3) . ?
C5 C10 1.484(4) . ?
C11 C12 1.385(5) . ?
C12 C13 1.372(4) . ?
C13 C14 1.391(4) . ?
C13 C13 1.494(5) 2_655 ?
C14 C15 1.364(4) . ?
